data_2211631
loop_
_publ_author_name
'Lu, Zhi-Ke'
'Duan, Xue-Min'
'Huang, Peng-Mian'

_publ_section_title
;
 (<i>E</i>)-3-(3-Hydroxy-4-methoxyphenyl)-1-(2-naphthyl)prop-2-en-1-one
;
_journal_coeditor_code SJ2169
_journal_issue 12
_journal_name_full 'Acta Crystallographica Section E'
_journal_page_first o5751
_journal_page_last o5752
_journal_paper_doi 10.1107/S1600536806048859
_journal_volume 62
_journal_year 2006
_chemical_formula_iupac 'C20 H16 O3'
_chemical_formula_moiety 'C20 H16 O3'
_chemical_formula_sum 'C20 H16 O3'
_chemical_formula_weight 304.33
_chemical_melting_point .442E-305
_chemical_name_systematic
;
(E)-3-(3-Hydroxy-4-methoxyphenyl)-1-(2-naphthyl)prop-2-en-1-one
;
_space_group_IT_number 61
_symmetry_cell_setting orthorhombic
_symmetry_space_group_name_Hall '-P 2ac 2ab'
_symmetry_space_group_name_H-M 'P b c a'
_atom_sites_solution_hydrogens geom
_atom_sites_solution_primary direct
_atom_sites_solution_secondary difmap
_cell_angle_alpha 90.00
_cell_angle_beta 90.00
_cell_angle_gamma 90.00
_cell_formula_units_Z 8
_cell_length_a 14.7417(11)
_cell_length_b 6.1208(4)
_cell_length_c 32.941(3)
_cell_measurement_reflns_used 5205
_cell_measurement_temperature 293(2)
_cell_measurement_theta_max 27.8
_cell_measurement_theta_min 1.2
_cell_volume 2972.3(4)
_computing_cell_refinement CrystalClear
_computing_data_collection 'CrystalClear (Rigaku/MSC, 2005)'
_computing_data_reduction CrystalClear
_computing_molecular_graphics 'SHELXTL (Bruker, 2001)'
_computing_publication_material 'CrystalStructure (Rigaku/MSC, 2005)'
_computing_structure_refinement 'SHELXL97 (Sheldrick, 1997)'
_computing_structure_solution 'SHELXS97 (Sheldrick, 1997)'
_diffrn_ambient_temperature 293(2)
_diffrn_detector_area_resol_mean 7.31
_diffrn_measured_fraction_theta_full 0.998
_diffrn_measured_fraction_theta_max 0.998
_diffrn_measurement_device_type 'Rigaku Saturn-70'
_diffrn_measurement_method \w
_diffrn_radiation_monochromator confocal
_diffrn_radiation_source 'rotating anode'
_diffrn_radiation_type MoK\a
_diffrn_radiation_wavelength 0.71070
_diffrn_reflns_av_R_equivalents 0.0583
_diffrn_reflns_av_sigmaI/netI 0.0312
_diffrn_reflns_limit_h_max 19
_diffrn_reflns_limit_h_min -18
_diffrn_reflns_limit_k_max 7
_diffrn_reflns_limit_k_min -8
_diffrn_reflns_limit_l_max 43
_diffrn_reflns_limit_l_min -42
_diffrn_reflns_number 25516
_diffrn_reflns_theta_full 27.84
_diffrn_reflns_theta_max 27.84
_diffrn_reflns_theta_min 1.24
_diffrn_standards_number 0
_exptl_absorpt_coefficient_mu 0.091
_exptl_absorpt_correction_T_max 0.9874
_exptl_absorpt_correction_T_min 0.9803
_exptl_absorpt_correction_type multi-scan
_exptl_absorpt_process_details '(Jacobson, 1998)'
_exptl_crystal_colour colorless
_exptl_crystal_density_diffrn 1.360
_exptl_crystal_density_method 'not measured'
_exptl_crystal_description prism
_exptl_crystal_F_000 1280
_exptl_crystal_size_max 0.22
_exptl_crystal_size_mid 0.16
_exptl_crystal_size_min 0.14
_refine_diff_density_max 0.235
_refine_diff_density_min -0.184
_refine_ls_extinction_coef 0.0075(13)
_refine_ls_extinction_expression Fc^*^=kFc[1+0.001xFc^2^\l^3^/sin(2\q)]^-1/4^
_refine_ls_extinction_method SHELXL97
_refine_ls_goodness_of_fit_ref 1.160
_refine_ls_hydrogen_treatment mixed
_refine_ls_matrix_type full
_refine_ls_number_parameters 215
_refine_ls_number_reflns 3509
_refine_ls_number_restraints 0
_refine_ls_restrained_S_all 1.160
_refine_ls_R_factor_all 0.0656
_refine_ls_R_factor_gt 0.0563
_refine_ls_shift/su_max 0.001
_refine_ls_shift/su_mean 0.000
_refine_ls_structure_factor_coef Fsqd
_refine_ls_weighting_details 'calc w=1/[\s^2^(Fo^2^)+(0.0656P)^2^+0.9426P] where P=(Fo^2^+2Fc^2^)/3'
_refine_ls_weighting_scheme calc
_refine_ls_wR_factor_gt 0.1355
_refine_ls_wR_factor_ref 0.1441
_reflns_number_gt 3105
_reflns_number_total 3509
_reflns_threshold_expression I>2\s(I)
_cod_data_source_file sj2169.cif
_cod_data_source_block I
_cod_database_code 2211631
_cod_database_fobs_code 2211631

loop_
_symmetry_equiv_pos_as_xyz
'x, y, z'
'-x+1/2, y+1/2, z'
'x, -y+1/2, z+1/2'
'-x+1/2, -y, z+1/2'
'-x, -y, -z'
'x-1/2, -y-1/2, -z'
'-x, y-1/2, -z-1/2'
'x-1/2, y, -z-1/2'

loop_
_atom_site_type_symbol
_atom_site_label
_atom_site_fract_x
_atom_site_fract_y
_atom_site_fract_z
_atom_site_U_iso_or_equiv
_atom_site_adp_type
_atom_site_calc_flag
_atom_site_refinement_flags
_atom_site_occupancy
O O3 0.09127(10) 0.5675(2) 0.40742(4) 0.0382(3) Uani d . 1
O O1 0.02783(9) 0.1139(2) 0.60903(3) 0.0317(3) Uani d . 1
O O2 0.11988(9) -0.2472(2) 0.61062(4) 0.0331(3) Uani d . 1
C C1 0.06980(11) 0.0551(3) 0.57363(5) 0.0252(4) Uani d . 1
C C2 0.11872(11) -0.1418(3) 0.57394(5) 0.0262(4) Uani d . 1
C C3 0.16179(12) -0.2137(3) 0.53859(5) 0.0284(4) Uani d . 1
H H3 0.1933 -0.3453 0.5386 0.034 Uiso calc R 1
C C4 0.15766(11) -0.0889(3) 0.50323(5) 0.0279(4) Uani d . 1
H H4 0.1854 -0.1394 0.4797 0.033 Uiso calc R 1
C C5 0.11206(11) 0.1119(3) 0.50287(5) 0.0252(4) Uani d . 1
C C6 0.06853(11) 0.1803(3) 0.53875(5) 0.0256(4) Uani d . 1
H H6 0.0381 0.3134 0.5390 0.031 Uiso calc R 1
C C7 0.17932(13) -0.4303(3) 0.61467(6) 0.0349(4) Uani d . 1
H H7A 0.1786 -0.4807 0.6423 0.052 Uiso calc R 1
H H7B 0.2399 -0.3876 0.6074 0.052 Uiso calc R 1
H H7C 0.1595 -0.5456 0.5970 0.052 Uiso calc R 1
C C8 0.10690(11) 0.2547(3) 0.46749(5) 0.0270(4) Uani d . 1
H H8 0.0849 0.3946 0.4725 0.032 Uiso calc R 1
C C9 0.12943(12) 0.2127(3) 0.42870(5) 0.0278(4) Uani d . 1
H H9 0.1552 0.0791 0.4217 0.033 Uiso calc R 1
C C10 0.11309(11) 0.3796(3) 0.39727(5) 0.0266(4) Uani d . 1
C C11 0.12220(10) 0.3229(3) 0.35323(5) 0.0232(3) Uani d . 1
C C12 0.09574(10) 0.4750(3) 0.32456(5) 0.0228(3) Uani d . 1
H H12 0.0713 0.6073 0.3331 0.027 Uiso calc R 1
C C13 0.10488(10) 0.4342(3) 0.28232(5) 0.0211(3) Uani d . 1
C C14 0.07786(10) 0.5896(3) 0.25245(5) 0.0225(3) Uani d . 1
H H14 0.0526 0.7218 0.2605 0.027 Uiso calc R 1
C C15 0.08881(11) 0.5459(3) 0.21185(5) 0.0260(4) Uani d . 1
H H15 0.0705 0.6480 0.1926 0.031 Uiso calc R 1
C C16 0.12782(11) 0.3466(3) 0.19925(5) 0.0278(4) Uani d . 1
H H16 0.1352 0.3188 0.1717 0.033 Uiso calc R 1
C C17 0.15500(11) 0.1933(3) 0.22713(5) 0.0253(4) Uani d . 1
H H17 0.1811 0.0633 0.2183 0.030 Uiso calc R 1
C C18 0.14347(10) 0.2320(3) 0.26949(5) 0.0213(3) Uani d . 1
C C19 0.16910(10) 0.0762(3) 0.29935(5) 0.0242(4) Uani d . 1
H H19 0.1934 -0.0571 0.2913 0.029 Uiso calc R 1
C C20 0.15854(11) 0.1198(3) 0.34000(5) 0.0252(4) Uani d . 1
H H20 0.1753 0.0153 0.3591 0.030 Uiso calc R 1
H H1 -0.0129(19) 0.229(4) 0.6044(7) 0.066(8) Uiso d . 1

loop_
_atom_site_aniso_label
_atom_site_aniso_U_11
_atom_site_aniso_U_22
_atom_site_aniso_U_33
_atom_site_aniso_U_12
_atom_site_aniso_U_13
_atom_site_aniso_U_23
O3 0.0558(8) 0.0351(7) 0.0239(6) 0.0164(6) 0.0002(6) -0.0034(5)
O1 0.0381(7) 0.0362(7) 0.0208(6) 0.0085(6) 0.0041(5) -0.0005(5)
O2 0.0411(7) 0.0312(7) 0.0268(7) 0.0065(5) 0.0039(5) 0.0065(5)
C1 0.0248(8) 0.0297(9) 0.0212(8) 0.0005(7) -0.0010(6) -0.0037(6)
C2 0.0277(8) 0.0275(9) 0.0235(8) -0.0017(7) -0.0025(6) 0.0020(6)
C3 0.0290(8) 0.0265(9) 0.0298(9) 0.0023(7) 0.0010(7) -0.0014(7)
C4 0.0283(8) 0.0315(9) 0.0238(8) 0.0018(7) 0.0018(6) -0.0032(7)
C5 0.0236(8) 0.0302(9) 0.0218(8) -0.0001(6) -0.0026(6) -0.0015(7)
C6 0.0266(8) 0.0274(8) 0.0227(8) 0.0037(7) -0.0029(6) -0.0020(7)
C7 0.0468(11) 0.0240(9) 0.0338(10) 0.0050(8) -0.0011(8) 0.0054(7)
C8 0.0251(8) 0.0317(9) 0.0243(8) 0.0037(7) -0.0006(6) -0.0012(7)
C9 0.0291(8) 0.0311(9) 0.0234(8) 0.0039(7) -0.0011(6) -0.0006(7)
C10 0.0261(8) 0.0305(9) 0.0231(8) 0.0042(7) -0.0004(6) -0.0028(7)
C11 0.0208(7) 0.0266(8) 0.0223(8) 0.0024(6) -0.0003(6) -0.0014(6)
C12 0.0216(7) 0.0234(8) 0.0233(8) 0.0015(6) 0.0001(6) -0.0034(6)
C13 0.0176(7) 0.0239(8) 0.0219(8) -0.0011(6) -0.0001(6) -0.0018(6)
C14 0.0213(7) 0.0221(8) 0.0241(8) 0.0011(6) 0.0001(6) -0.0017(6)
C15 0.0250(8) 0.0290(9) 0.0239(8) -0.0013(7) 0.0000(6) 0.0027(7)
C16 0.0288(8) 0.0351(10) 0.0196(8) -0.0032(7) 0.0034(6) -0.0039(7)
C17 0.0246(8) 0.0266(8) 0.0245(8) 0.0008(7) 0.0013(6) -0.0056(7)
C18 0.0177(7) 0.0242(8) 0.0220(8) -0.0005(6) 0.0002(6) -0.0022(6)
C19 0.0221(7) 0.0237(8) 0.0267(8) 0.0023(6) 0.0007(6) -0.0028(6)
C20 0.0239(8) 0.0262(8) 0.0256(8) 0.0035(6) -0.0015(6) 0.0013(7)

loop_
_atom_type_symbol
_atom_type_description
_atom_type_scat_dispersion_real
_atom_type_scat_dispersion_imag
_atom_type_scat_source
C C 0.0033 0.0016 'International Tables Vol C Tables 4.2.6.8 and 6.1.1.4'
H H 0.0000 0.0000 'International Tables Vol C Tables 4.2.6.8 and 6.1.1.4'
O O 0.0106 0.0060 'International Tables Vol C Tables 4.2.6.8 and 6.1.1.4'

loop_
_geom_angle_atom_site_label_1
_geom_angle_atom_site_label_2
_geom_angle_atom_site_label_3
_geom_angle
C1 O1 H1 110.3(15)
C2 O2 C7 117.33(13)
O1 C1 C6 123.85(15)
O1 C1 C2 116.85(15)
C6 C1 C2 119.28(15)
O2 C2 C3 125.52(16)
O2 C2 C1 114.63(14)
C3 C2 C1 119.84(15)
C4 C3 C2 120.23(16)
C4 C3 H3 119.9
C2 C3 H3 119.9
C3 C4 C5 120.59(15)
C3 C4 H4 119.7
C5 C4 H4 119.7
C4 C5 C6 118.18(15)
C4 C5 C8 123.89(15)
C6 C5 C8 117.92(15)
C1 C6 C5 121.80(16)
C1 C6 H6 119.1
C5 C6 H6 119.1
O2 C7 H7A 109.5
O2 C7 H7B 109.5
H7A C7 H7B 109.5
O2 C7 H7C 109.5
H7A C7 H7C 109.5
H7B C7 H7C 109.5
C9 C8 C5 129.14(17)
C9 C8 H8 115.4
C5 C8 H8 115.4
C8 C9 C10 119.60(16)
C8 C9 H9 120.2
C10 C9 H9 120.2
O3 C10 C9 119.73(15)
O3 C10 C11 119.96(16)
C9 C10 C11 120.31(15)
C12 C11 C20 119.06(15)
C12 C11 C10 118.71(15)
C20 C11 C10 122.22(15)
C11 C12 C13 121.63(15)
C11 C12 H12 119.2
C13 C12 H12 119.2
C12 C13 C14 122.20(15)
C12 C13 C18 118.73(14)
C14 C13 C18 119.07(14)
C15 C14 C13 120.65(15)
C15 C14 H14 119.7
C13 C14 H14 119.7
C14 C15 C16 120.16(15)
C14 C15 H15 119.9
C16 C15 H15 119.9
C17 C16 C15 120.88(15)
C17 C16 H16 119.6
C15 C16 H16 119.6
C16 C17 C18 120.41(15)
C16 C17 H17 119.8
C18 C17 H17 119.8
C19 C18 C17 122.30(15)
C19 C18 C13 118.88(14)
C17 C18 C13 118.82(15)
C20 C19 C18 120.96(15)
C20 C19 H19 119.5
C18 C19 H19 119.5
C19 C20 C11 120.71(15)
C19 C20 H20 119.6
C11 C20 H20 119.6

loop_
_geom_bond_atom_site_label_1
_geom_bond_atom_site_label_2
_geom_bond_distance
O3 C10 1.240(2)
O1 C1 1.3682(19)
O1 H1 0.94(3)
O2 C2 1.370(2)
O2 C7 1.429(2)
C1 C6 1.381(2)
C1 C2 1.405(2)
C2 C3 1.397(2)
C3 C4 1.394(2)
C3 H3 0.9300
C4 C5 1.401(2)
C4 H4 0.9300
C5 C6 1.409(2)
C5 C8 1.459(2)
C6 H6 0.9300
C7 H7A 0.9600
C7 H7B 0.9600
C7 H7C 0.9600
C8 C9 1.345(2)
C8 H8 0.9300
C9 C10 1.475(2)
C9 H9 0.9300
C10 C11 1.498(2)
C11 C12 1.382(2)
C11 C20 1.422(2)
C12 C13 1.420(2)
C12 H12 0.9300
C13 C14 1.425(2)
C13 C18 1.427(2)
C14 C15 1.374(2)
C14 H14 0.9300
C15 C16 1.411(2)
C15 H15 0.9300
C16 C17 1.373(2)
C16 H16 0.9300
C17 C18 1.425(2)
C17 H17 0.9300
C18 C19 1.421(2)
C19 C20 1.374(2)
C19 H19 0.9300
C20 H20 0.9300

loop_
_geom_hbond_atom_site_label_D
_geom_hbond_atom_site_label_H
_geom_hbond_atom_site_label_A
_geom_hbond_site_symmetry_A
_geom_hbond_distance_DH
_geom_hbond_distance_HA
_geom_hbond_distance_DA
_geom_hbond_angle_DHA
O1 H1 O3 5_566 0.94(3) 1.74(3) 2.6795(18) 176(2)

loop_
_geom_torsion_atom_site_label_1
_geom_torsion_atom_site_label_2
_geom_torsion_atom_site_label_3
_geom_torsion_atom_site_label_4
_geom_torsion
C7 O2 C2 C3 8.6(2)
C7 O2 C2 C1 -170.85(15)
O1 C1 C2 O2 -1.8(2)
C6 C1 C2 O2 176.46(15)
O1 C1 C2 C3 178.78(15)
C6 C1 C2 C3 -3.0(2)
O2 C2 C3 C4 -178.32(16)
C1 C2 C3 C4 1.1(3)
C2 C3 C4 C5 1.4(3)
C3 C4 C5 C6 -1.8(2)
C3 C4 C5 C8 178.19(16)
O1 C1 C6 C5 -179.37(15)
C2 C1 C6 C5 2.5(2)
C4 C5 C6 C1 -0.1(2)
C8 C5 C6 C1 179.84(15)
C4 C5 C8 C9 11.8(3)
C6 C5 C8 C9 -168.24(17)
C5 C8 C9 C10 176.28(16)
C8 C9 C10 O3 10.4(3)
C8 C9 C10 C11 -169.21(15)
O3 C10 C11 C12 -7.5(2)
C9 C10 C11 C12 172.18(15)
O3 C10 C11 C20 171.43(16)
C9 C10 C11 C20 -8.9(2)
C20 C11 C12 C13 -0.7(2)
C10 C11 C12 C13 178.23(14)
C11 C12 C13 C14 179.98(14)
C11 C12 C13 C18 -0.8(2)
C12 C13 C14 C15 179.12(15)
C18 C13 C14 C15 -0.1(2)
C13 C14 C15 C16 -0.5(2)
C14 C15 C16 C17 0.3(2)
C15 C16 C17 C18 0.6(2)
C16 C17 C18 C19 178.84(15)
C16 C17 C18 C13 -1.2(2)
C12 C13 C18 C19 1.7(2)
C14 C13 C18 C19 -179.09(14)
C12 C13 C18 C17 -178.30(14)
C14 C13 C18 C17 0.9(2)
C17 C18 C19 C20 178.90(15)
C13 C18 C19 C20 -1.1(2)
C18 C19 C20 C11 -0.4(2)
C12 C11 C20 C19 1.3(2)
C10 C11 C20 C19 -177.55(15)

loop_
_cod_related_entry_id
_cod_related_entry_database
_cod_related_entry_code
1 ChemSpider 30655127
